data_8107516
loop_
_publ_author_name
'Wang, Pingqiao'
'Zhu, Yunlong'
'Ding, Haixin'
'Huang, Haiyang'

_publ_section_title
;
 The crystal structure of
 3-(1&#x2032;-deoxy-3&#x2032;,5&#x2032;-O-dibenzy-\b-d-ribosyl)adenine
 dichloromethane solvate, C49H52Cl2N10O6
;
_journal_issue 4
_journal_name_full 'Zeitschrift f\"ur Kristallographie - New Crystal Structures'
_journal_page_first 635
_journal_page_last 637
_journal_paper_doi 10.1515/ncrs-2023-0126
_journal_volume 238
_journal_year 2023
_chemical_absolute_configuration ad
_chemical_formula_moiety '2(C24 H25 N5 O3), C H2 Cl2'
_chemical_formula_sum 'C49 H52 Cl2 N10 O6'
_chemical_formula_weight 947.90
_chemical_name_common 3-(1'-deoxy-3',5'-O-dibenzy-<i>??</i>-D-ribosyl)adenine'
_chemical_name_systematic 3-(1'-deoxy-3',5'-O-dibenzy-<i>??</i>-D-ribosyl)adenine
_space_group_crystal_system monoclinic
_space_group_IT_number 4
_space_group_name_Hall 'P 2yb'
_space_group_name_H-M_alt 'P 1 21 1'
_atom_sites_solution_hydrogens geom
_audit_creation_method SHELXL-2014/7
_cell_angle_alpha 90
_cell_angle_beta 100.0640(10)
_cell_angle_gamma 90
_cell_formula_units_Z 1
_cell_length_a 12.2875(14)
_cell_length_b 8.3031(10)
_cell_length_c 13.1242(15)
_cell_measurement_reflns_used 4547
_cell_measurement_temperature 296(2)
_cell_measurement_theta_max 27.47
_cell_measurement_theta_min 2.45
_cell_volume 1318.4(3)
_computing_cell_refinement 'Bruker SMART'
_computing_data_collection 'Bruker SMART'
_computing_data_reduction 'Bruker SAINT'
_computing_molecular_graphics 'Bruker SHELXTL'
_computing_publication_material 'Bruker SHELXTL'
_computing_structure_refinement 'SHELXL-2014/7 (Sheldrick, 2014)'
_computing_structure_solution 'Bruker SHELXTL'
_diffrn_ambient_temperature 296(2)
_diffrn_detector_area_resol_mean 28.5714
_diffrn_measured_fraction_theta_full 0.992
_diffrn_measured_fraction_theta_max 0.949
_diffrn_measurement_device_type 'CCD area detector'
_diffrn_measurement_method 'phi and omega scans'
_diffrn_radiation_type MoK\a
_diffrn_radiation_wavelength 0.71073
_diffrn_reflns_av_R_equivalents 0.0160
_diffrn_reflns_av_unetI/netI 0.0270
_diffrn_reflns_Laue_measured_fraction_full 0.992
_diffrn_reflns_Laue_measured_fraction_max 0.949
_diffrn_reflns_limit_h_max 15
_diffrn_reflns_limit_h_min -15
_diffrn_reflns_limit_k_max 10
_diffrn_reflns_limit_k_min -10
_diffrn_reflns_limit_l_max 16
_diffrn_reflns_limit_l_min -16
_diffrn_reflns_number 10614
_diffrn_reflns_point_group_measured_fraction_full 0.961
_diffrn_reflns_point_group_measured_fraction_max 0.882
_diffrn_reflns_theta_full 25.242
_diffrn_reflns_theta_max 27.710
_diffrn_reflns_theta_min 3.368
_exptl_absorpt_coefficient_mu 0.178
_exptl_absorpt_correction_T_max 0.746
_exptl_absorpt_correction_T_min 0.677
_exptl_absorpt_correction_type multi-scan
_exptl_absorpt_process_details 'Bruker SMART'
_exptl_crystal_colour colourless
_exptl_crystal_density_diffrn 1.194
_exptl_crystal_description block
_exptl_crystal_F_000 498
_exptl_crystal_size_max 0.28
_exptl_crystal_size_mid 0.26
_exptl_crystal_size_min 0.20
_refine_diff_density_max 0.347
_refine_diff_density_min -0.211
_refine_diff_density_rms 0.053
_refine_ls_abs_structure_details
; 
 Flack x determined using 1547 quotients [(I+)-(I-)]/[(I+)+(I-)] 
 (Parsons, Flack and Wagner, Acta Cryst. B69 (2013) 249-259). 
;
_refine_ls_abs_structure_Flack 0.05(3)
_refine_ls_extinction_coef .
_refine_ls_extinction_method none
_refine_ls_goodness_of_fit_ref 1.012
_refine_ls_hydrogen_treatment constr
_refine_ls_matrix_type full
_refine_ls_number_parameters 344
_refine_ls_number_reflns 5454
_refine_ls_number_restraints 13
_refine_ls_restrained_S_all 1.014
_refine_ls_R_factor_all 0.0918
_refine_ls_R_factor_gt 0.0736
_refine_ls_shift/su_max 0.001
_refine_ls_shift/su_mean 0.000
_refine_ls_structure_factor_coef Fsqd
_refine_ls_weighting_details 'w=1/[\s^2^(Fo^2^)+(0.0010P)^2^+2.0000P] where P=(Fo^2^+2Fc^2^)/3'
_refine_ls_weighting_scheme calc
_refine_ls_wR_factor_gt 0.1461
_refine_ls_wR_factor_ref 0.1545
_reflns_Friedel_coverage 0.739
_reflns_Friedel_fraction_full 0.925
_reflns_Friedel_fraction_max 0.806
_reflns_number_gt 4318
_reflns_number_total 5454
_reflns_threshold_expression 'I > 2\s(I)'
_cod_data_source_file suppl_j_ncrs-2023-0126_suppl_001.cif
_cod_data_source_block XiaoQ-33
_cod_depositor_comments
;
The following automatic conversions were performed:

data item '_exptl_crystal_density_meas' value 'none' was changed to
'?' -- the value is perceived as not measured.

Automatic conversion script
Id: cif_fix_values 8738 2021-04-28 16:35:53Z antanas 
;
_cod_original_sg_symbol_H-M 'P 21'
_cod_original_formula_sum C49H52Cl2N10O6
_cod_database_code 8107516
_shelx_shelxl_version_number 2014/7
_shelx_space_group_comment
; 
The symmetry employed for this shelxl refinement is uniquely defined 
by the following loop, which should always be used as a source of 
symmetry information in preference to the above space-group names. 
They are only intended as comments. 
;

loop_
_space_group_symop_operation_xyz
'x, y, z'
'-x, y+1/2, -z'

loop_
_atom_site_label
_atom_site_type_symbol
_atom_site_fract_x
_atom_site_fract_y
_atom_site_fract_z
_atom_site_U_iso_or_equiv
_atom_site_adp_type
_atom_site_occupancy
_atom_site_site_symmetry_order
_atom_site_calc_flag
_atom_site_refinement_flags_posn
_atom_site_refinement_flags_adp
_atom_site_refinement_flags_occupancy
_atom_site_disorder_assembly
_atom_site_disorder_group
O1 O 0.6809(4) 1.0687(5) 0.9217(3) 0.0711(13) Uani 1 1 d . . . . .
O2 O 0.7512(4) 0.7216(5) 1.0509(3) 0.0749(13) Uani 1 1 d . . . . .
O3 O 0.8512(4) 0.9645(7) 0.8134(3) 0.0857(15) Uani 1 1 d . . . . .
N1 N 0.5765(4) 0.7728(5) 0.8016(3) 0.0453(10) Uani 1 1 d . . . . .
N2 N 0.5600(4) 0.8424(5) 0.6239(3) 0.0495(11) Uani 1 1 d . . . . .
N3 N 0.4907(4) 0.4149(5) 0.6637(3) 0.0549(12) Uani 1 1 d . . . . .
N4 N 0.5318(4) 0.4931(6) 0.8342(3) 0.0560(12) Uani 1 1 d . . . . .
N5 N 0.5039(5) 0.6628(5) 0.4913(3) 0.0592(13) Uani 1 1 d . . . . .
H5A H 0.5087 0.7397 0.4485 0.071 Uiso 1 1 calc R U . . .
H5B H 0.4835 0.5684 0.4687 0.071 Uiso 1 1 calc R U . . .
C1 C 0.5831(6) 0.9853(7) 0.9355(4) 0.0638(16) Uani 1 1 d . . . . .
H1A H 0.5194 1.0259 0.8883 0.077 Uiso 1 1 calc R U . . .
H1B H 0.5700 0.9972 1.0059 0.077 Uiso 1 1 calc R U . . .
C2 C 0.6048(5) 0.8112(6) 0.9122(4) 0.0486(13) Uani 1 1 d . . . . .
H2 H 0.5635 0.7408 0.9516 0.058 Uiso 1 1 calc R U . . .
C3 C 0.7303(5) 0.7942(7) 0.9535(4) 0.0591(15) Uani 1 1 d . . . . .
H3 H 0.7670 0.7358 0.9041 0.071 Uiso 1 1 calc R U . . .
C4 C 0.7709(6) 0.9690(8) 0.9659(4) 0.0691(18) Uani 1 1 d . . . . .
H4 H 0.7889 0.9930 1.0400 0.083 Uiso 1 1 calc R U . . .
C5 C 0.5830(5) 0.8755(7) 0.7241(4) 0.0515(13) Uani 1 1 d . . . . .
H5 H 0.6058 0.9799 0.7423 0.062 Uiso 1 1 calc R U . . .
C6 C 0.5279(4) 0.6897(6) 0.5924(3) 0.0432(11) Uani 1 1 d . . . . .
C7 C 0.5210(5) 0.5737(6) 0.6687(4) 0.0437(12) Uani 1 1 d . . . . .
C8 C 0.5453(4) 0.6159(6) 0.7724(4) 0.0430(12) Uani 1 1 d . . . . .
C9 C 0.4993(6) 0.3761(7) 0.7631(4) 0.0624(17) Uani 1 1 d . . . . .
H9 H 0.4835 0.2725 0.7832 0.075 Uiso 1 1 calc R U . . .
C10 C 0.7479(7) 0.5497(8) 1.0464(5) 0.078(2) Uani 1 1 d . . . . .
H10A H 0.8154 0.5099 1.0267 0.094 Uiso 1 1 calc R U . . .
H10B H 0.6864 0.5159 0.9940 0.094 Uiso 1 1 calc R U . . .
C11 C 0.7353(5) 0.4788(8) 1.1488(4) 0.0621(15) Uani 1 1 d . . . . .
C12 C 0.7300(7) 0.3123(8) 1.1589(6) 0.080(2) Uani 1 1 d . . . . .
H12 H 0.7342 0.2473 1.1020 0.096 Uiso 1 1 calc R U . . .
C13 C 0.7186(7) 0.2424(11) 1.2509(7) 0.094(2) Uani 1 1 d . . . . .
H13 H 0.7165 0.1308 1.2566 0.112 Uiso 1 1 calc R U . . .
C14 C 0.7102(6) 0.3392(11) 1.3363(6) 0.089(2) Uani 1 1 d . . . . .
H14 H 0.7023 0.2931 1.3992 0.107 Uiso 1 1 calc R U . . .
C15 C 0.7137(7) 0.5019(12) 1.3259(6) 0.089(2) Uani 1 1 d . . . . .
H15 H 0.7061 0.5674 1.3817 0.107 Uiso 1 1 calc R U . . .
C16 C 0.7282(6) 0.5710(9) 1.2344(5) 0.0729(19) Uani 1 1 d . . . . .
H16 H 0.7334 0.6824 1.2302 0.088 Uiso 1 1 calc R U . . .
C17 C 0.8686(7) 1.0129(11) 0.9179(5) 0.094(3) Uani 1 1 d . . . . .
H17A H 0.8802 1.1285 0.9223 0.113 Uiso 1 1 calc R U . . .
H17B H 0.9343 0.9607 0.9552 0.113 Uiso 1 1 calc R U . . .
C18 C 0.9365(7) 1.0161(12) 0.7630(6) 0.103(3) Uani 1 1 d . . . . .
H18A H 1.0063 0.9716 0.7974 0.124 Uiso 1 1 calc R U . . .
H18B H 0.9419 1.1326 0.7660 0.124 Uiso 1 1 calc R U . . .
C19 C 0.9136(6) 0.9617(10) 0.6510(6) 0.082(2) Uani 1 1 d . . . . .
C20 C 0.8159(7) 0.9856(11) 0.5894(7) 0.091(2) Uani 1 1 d . . . . .
H20 H 0.7604 1.0406 0.6147 0.109 Uiso 1 1 calc R U . . .
C21 C 0.7963(7) 0.9279(13) 0.4859(7) 0.103(3) Uani 1 1 d . . . . .
H21 H 0.7274 0.9398 0.4440 0.123 Uiso 1 1 calc R U . . .
C22 C 0.8845(11) 0.8519(15) 0.4485(8) 0.131(4) Uani 1 1 d . . . . .
H22 H 0.8742 0.8156 0.3804 0.158 Uiso 1 1 calc R U . . .
C23 C 0.9865(10) 0.8309(14) 0.5123(10) 0.126(4) Uani 1 1 d . . . . .
H23 H 1.0455 0.7829 0.4882 0.152 Uiso 1 1 calc R U . . .
C24 C 0.9962(7) 0.8847(14) 0.6133(8) 0.117(3) Uani 1 1 d . . . . .
H24 H 1.0628 0.8673 0.6580 0.141 Uiso 1 1 calc R U . . .
C25 C 0.8801(13) 0.5516(19) 0.7106(13) 0.118(11) Uani 0.362(10) 1 d D . P A 1
H25A H 0.8501 0.6581 0.7185 0.141 Uiso 0.362(10) 1 calc R U P A 1
H25B H 0.9055 0.5495 0.6446 0.141 Uiso 0.362(10) 1 calc R U P A 1
Cl1 Cl 0.9913(10) 0.5234(13) 0.8067(7) 0.137(4) Uani 0.362(10) 1 d D . P A 1
Cl2 Cl 0.7787(6) 0.4180(14) 0.7065(16) 0.178(8) Uani 0.362(10) 1 d D . P A 1
C25' C 0.807(2) 0.437(5) 0.7672(14) 0.035(9) Uani 0.138(10) 1 d D U P A 2
H25C H 0.8028 0.3329 0.8004 0.042 Uiso 0.138(10) 1 calc R U P A 2
H25D H 0.7521 0.5071 0.7887 0.042 Uiso 0.138(10) 1 calc R U P A 2
Cl1' Cl 0.9374(13) 0.5180(19) 0.8048(14) 0.081(6) Uani 0.138(10) 1 d D . P A 2
Cl2' Cl 0.780(2) 0.414(3) 0.6367(11) 0.094(7) Uani 0.138(10) 1 d D . P A 2

loop_
_atom_site_aniso_label
_atom_site_aniso_U_11
_atom_site_aniso_U_22
_atom_site_aniso_U_33
_atom_site_aniso_U_23
_atom_site_aniso_U_13
_atom_site_aniso_U_12
O1 0.111(4) 0.051(2) 0.050(2) -0.0036(19) 0.012(2) -0.010(3)
O2 0.110(4) 0.065(3) 0.039(2) -0.0044(19) -0.016(2) 0.006(3)
O3 0.084(3) 0.107(4) 0.067(3) -0.014(3) 0.015(2) -0.031(3)
N1 0.060(3) 0.044(2) 0.030(2) 0.0011(18) 0.0037(19) -0.004(2)
N2 0.070(3) 0.048(3) 0.030(2) 0.0008(18) 0.007(2) -0.005(2)
N3 0.083(3) 0.041(2) 0.038(2) -0.0001(19) 0.005(2) -0.005(2)
N4 0.088(3) 0.046(2) 0.034(2) 0.007(2) 0.011(2) -0.005(3)
N5 0.105(4) 0.043(3) 0.029(2) 0.0017(19) 0.007(2) -0.007(3)
C1 0.097(5) 0.056(3) 0.040(3) -0.002(3) 0.017(3) 0.005(4)
C2 0.075(4) 0.042(3) 0.029(2) 0.000(2) 0.010(2) -0.003(3)
C3 0.080(4) 0.055(3) 0.037(3) -0.007(3) -0.003(3) 0.000(3)
C4 0.089(5) 0.068(4) 0.044(3) -0.016(3) -0.005(3) -0.011(4)
C5 0.071(4) 0.042(3) 0.041(3) 0.000(2) 0.009(3) -0.009(3)
C6 0.058(3) 0.040(3) 0.031(2) 0.001(2) 0.007(2) 0.002(2)
C7 0.059(3) 0.038(3) 0.033(2) -0.001(2) 0.007(2) 0.000(2)
C8 0.057(3) 0.040(3) 0.033(2) 0.002(2) 0.009(2) -0.002(2)
C9 0.104(5) 0.046(3) 0.037(3) 0.005(2) 0.010(3) -0.015(3)
C10 0.112(6) 0.063(4) 0.052(3) -0.003(3) -0.008(4) 0.027(4)
C11 0.065(4) 0.060(4) 0.054(3) -0.001(3) -0.008(3) 0.009(3)
C12 0.101(6) 0.063(4) 0.070(4) -0.009(4) 0.000(4) -0.005(4)
C13 0.108(7) 0.074(5) 0.095(6) 0.014(5) 0.007(5) -0.016(5)
C14 0.083(5) 0.105(7) 0.078(5) 0.018(5) 0.011(4) -0.025(5)
C15 0.098(6) 0.103(7) 0.066(4) -0.004(4) 0.016(4) 0.002(5)
C16 0.084(5) 0.062(4) 0.069(4) 0.000(3) 0.003(4) 0.003(4)
C17 0.102(6) 0.109(7) 0.068(4) -0.016(4) 0.006(4) -0.040(5)
C18 0.094(6) 0.122(8) 0.097(6) -0.014(5) 0.028(5) -0.043(6)
C19 0.066(4) 0.095(6) 0.087(5) 0.001(4) 0.015(4) -0.020(4)
C20 0.078(5) 0.092(6) 0.106(6) 0.013(5) 0.022(5) -0.002(5)
C21 0.078(5) 0.138(8) 0.088(6) 0.028(6) 0.003(5) -0.014(5)
C22 0.155(10) 0.153(10) 0.092(7) -0.035(7) 0.035(7) -0.044(9)
C23 0.117(8) 0.145(10) 0.124(8) -0.028(7) 0.038(7) 0.020(7)
C24 0.074(5) 0.155(9) 0.125(8) 0.005(7) 0.021(5) 0.015(6)
C25 0.24(3) 0.033(9) 0.101(18) 0.006(10) 0.08(2) 0.030(15)
Cl1 0.081(6) 0.199(9) 0.107(5) 0.036(5) -0.053(5) -0.053(6)
Cl2 0.053(4) 0.118(7) 0.35(2) -0.037(14) 0.003(10) 0.011(4)
C25' 0.026(14) 0.045(14) 0.031(12) -0.020(10) -0.004(9) 0.009(11)
Cl1' 0.027(7) 0.084(10) 0.111(11) -0.012(8) -0.044(7) 0.005(6)
Cl2' 0.094(12) 0.106(13) 0.075(10) -0.027(9) -0.009(8) 0.031(10)

loop_
_atom_type_symbol
_atom_type_description
_atom_type_scat_dispersion_real
_atom_type_scat_dispersion_imag
_atom_type_scat_source
C C 0.0033 0.0016 'International Tables Vol C Tables 4.2.6.8 and 6.1.1.4'
H H 0.0000 0.0000 'International Tables Vol C Tables 4.2.6.8 and 6.1.1.4'
N N 0.0061 0.0033 'International Tables Vol C Tables 4.2.6.8 and 6.1.1.4'
O O 0.0106 0.0060 'International Tables Vol C Tables 4.2.6.8 and 6.1.1.4'
Cl Cl 0.1484 0.1585 'International Tables Vol C Tables 4.2.6.8 and 6.1.1.4'

loop_
_geom_angle_atom_site_label_1
_geom_angle_atom_site_label_2
_geom_angle_atom_site_label_3
_geom_angle
_geom_angle_site_symmetry_1
_geom_angle_site_symmetry_3
C4 O1 C1 106.2(5) . .
C3 O2 C10 113.2(4) . .
C18 O3 C17 111.9(6) . .
C5 N1 C8 115.8(4) . .
C5 N1 C2 125.3(4) . .
C8 N1 C2 118.8(4) . .
C5 N2 C6 119.5(4) . .
C9 N3 C7 102.2(4) . .
C8 N4 C9 100.5(4) . .
C6 N5 H5A 120.0 . .
C6 N5 H5B 120.0 . .
H5A N5 H5B 120.0 . .
O1 C1 C2 104.8(5) . .
O1 C1 H1A 110.8 . .
C2 C1 H1A 110.8 . .
O1 C1 H1B 110.8 . .
C2 C1 H1B 110.8 . .
H1A C1 H1B 108.9 . .
N1 C2 C1 112.8(4) . .
N1 C2 C3 112.1(4) . .
C1 C2 C3 102.5(5) . .
N1 C2 H2 109.7 . .
C1 C2 H2 109.7 . .
C3 C2 H2 109.7 . .
O2 C3 C4 107.9(5) . .
O2 C3 C2 111.9(5) . .
C4 C3 C2 103.7(5) . .
O2 C3 H3 111.1 . .
C4 C3 H3 111.1 . .
C2 C3 H3 111.1 . .
O1 C4 C17 108.1(6) . .
O1 C4 C3 107.0(5) . .
C17 C4 C3 117.1(6) . .
O1 C4 H4 108.1 . .
C17 C4 H4 108.1 . .
C3 C4 H4 108.1 . .
N2 C5 N1 126.2(5) . .
N2 C5 H5 116.9 . .
N1 C5 H5 116.9 . .
N5 C6 N2 117.4(4) . .
N5 C6 C7 124.6(5) . .
N2 C6 C7 118.0(4) . .
N3 C7 C8 107.6(4) . .
N3 C7 C6 132.6(5) . .
C8 C7 C6 119.9(4) . .
N4 C8 C7 112.1(4) . .
N4 C8 N1 127.3(4) . .
C7 C8 N1 120.6(4) . .
N3 C9 N4 117.6(5) . .
N3 C9 H9 121.2 . .
N4 C9 H9 121.2 . .
O2 C10 C11 111.2(5) . .
O2 C10 H10A 109.4 . .
C11 C10 H10A 109.4 . .
O2 C10 H10B 109.4 . .
C11 C10 H10B 109.4 . .
H10A C10 H10B 108.0 . .
C16 C11 C12 117.7(6) . .
C16 C11 C10 123.0(6) . .
C12 C11 C10 119.3(6) . .
C13 C12 C11 121.3(7) . .
C13 C12 H12 119.4 . .
C11 C12 H12 119.4 . .
C12 C13 C14 119.8(8) . .
C12 C13 H13 120.1 . .
C14 C13 H13 120.1 . .
C15 C14 C13 118.9(8) . .
C15 C14 H14 120.5 . .
C13 C14 H14 120.5 . .
C14 C15 C16 121.0(8) . .
C14 C15 H15 119.5 . .
C16 C15 H15 119.5 . .
C15 C16 C11 121.3(7) . .
C15 C16 H16 119.3 . .
C11 C16 H16 119.3 . .
O3 C17 C4 110.1(6) . .
O3 C17 H17A 109.6 . .
C4 C17 H17A 109.6 . .
O3 C17 H17B 109.6 . .
C4 C17 H17B 109.6 . .
H17A C17 H17B 108.2 . .
O3 C18 C19 109.9(6) . .
O3 C18 H18A 109.7 . .
C19 C18 H18A 109.7 . .
O3 C18 H18B 109.7 . .
C19 C18 H18B 109.7 . .
H18A C18 H18B 108.2 . .
C20 C19 C24 119.8(8) . .
C20 C19 C18 122.4(8) . .
C24 C19 C18 117.9(8) . .
C19 C20 C21 120.8(8) . .
C19 C20 H20 119.6 . .
C21 C20 H20 119.6 . .
C22 C21 C20 118.1(8) . .
C22 C21 H21 121.0 . .
C20 C21 H21 121.0 . .
C23 C22 C21 120.7(9) . .
C23 C22 H22 119.7 . .
C21 C22 H22 119.7 . .
C24 C23 C22 117.1(10) . .
C24 C23 H23 121.5 . .
C22 C23 H23 121.5 . .
C19 C24 C23 123.6(10) . .
C19 C24 H24 118.2 . .
C23 C24 H24 118.2 . .
Cl2 C25 Cl1 115.5(10) . .
Cl2 C25 H25A 108.4 . .
Cl1 C25 H25A 108.4 . .
Cl2 C25 H25B 108.4 . .
Cl1 C25 H25B 108.4 . .
H25A C25 H25B 107.5 . .
Cl2' C25' Cl1' 109.8(15) . .
Cl2' C25' H25C 109.7 . .
Cl1' C25' H25C 109.7 . .
Cl2' C25' H25D 109.7 . .
Cl1' C25' H25D 109.7 . .
H25C C25' H25D 108.2 . .

loop_
_geom_bond_atom_site_label_1
_geom_bond_atom_site_label_2
_geom_bond_distance
_geom_bond_site_symmetry_2
O1 C4 1.421(8) .
O1 C1 1.426(8) .
O2 C3 1.397(6) .
O2 C10 1.429(8) .
O3 C18 1.401(8) .
O3 C17 1.409(8) .
N1 C5 1.341(6) .
N1 C8 1.393(6) .
N1 C2 1.467(6) .
N2 C5 1.325(6) .
N2 C6 1.369(6) .
N3 C9 1.330(6) .
N3 C7 1.369(6) .
N4 C8 1.331(6) .
N4 C9 1.358(7) .
N5 C6 1.326(6) .
N5 H5A 0.8600 .
N5 H5B 0.8600 .
C1 C2 1.511(8) .
C1 H1A 0.9700 .
C1 H1B 0.9700 .
C2 C3 1.548(8) .
C2 H2 0.9800 .
C3 C4 1.534(8) .
C3 H3 0.9800 .
C4 C17 1.495(10) .
C4 H4 0.9800 .
C5 H5 0.9300 .
C6 C7 1.403(7) .
C7 C8 1.385(6) .
C9 H9 0.9300 .
C10 C11 1.499(9) .
C10 H10A 0.9700 .
C10 H10B 0.9700 .
C11 C16 1.375(9) .
C11 C12 1.391(9) .
C12 C13 1.370(11) .
C12 H12 0.9300 .
C13 C14 1.397(12) .
C13 H13 0.9300 .
C14 C15 1.359(11) .
C14 H14 0.9300 .
C15 C16 1.370(10) .
C15 H15 0.9300 .
C16 H16 0.9300 .
C17 H17A 0.9700 .
C17 H17B 0.9700 .
C18 C19 1.516(10) .
C18 H18A 0.9700 .
C18 H18B 0.9700 .
C19 C20 1.340(10) .
C19 C24 1.363(11) .
C20 C21 1.420(11) .
C20 H20 0.9300 .
C21 C22 1.414(13) .
C21 H21 0.9300 .
C22 C23 1.392(15) .
C22 H22 0.9300 .
C23 C24 1.384(14) .
C23 H23 0.9300 .
C24 H24 0.9300 .
C25 Cl2 1.662(12) .
C25 Cl1 1.706(12) .
C25 H25A 0.9700 .
C25 H25B 0.9700 .
C25' Cl2' 1.698(13) .
C25' Cl1' 1.731(13) .
C25' H25C 0.9700 .
C25' H25D 0.9700 .

loop_
_geom_hbond_atom_site_label_D
_geom_hbond_atom_site_label_H
_geom_hbond_atom_site_label_A
_geom_hbond_distance_DH
_geom_hbond_distance_HA
_geom_hbond_distance_DA
_geom_hbond_angle_DHA
_geom_hbond_site_symmetry_A
N5 H5B N2 0.86 2.25 3.093(6) 167.1 2_646
N5 H5A N3 0.86 2.07 2.927(6) 174.9 2_656
